data_1539844
loop_
_publ_author_name
'Cotton, F.A.'
'Labella, L.'
'Datta, T.'
'Shang, M.'

_publ_section_title
;
 Stabilizing of the (Ru2)(6+) core. Use of highly charged ligands as
 sulfate and phosphate
;
_journal_name_full 'Inorganica Chimica Acta'
_journal_page_first 55
_journal_page_last 60
_journal_volume 203
_journal_year 1993
_chemical_formula_sum 'H7 K4 O18 P4 Ru2'
_chemical_name_systematic 'K4 ((H2 O)2 (H P O4)3 (P O4) Ru2)'
_space_group_IT_number 14
_symmetry_space_group_name_Hall '-P 2yn'
_symmetry_space_group_name_H-M 'P 1 21/n 1'
_cell_angle_alpha 90
_cell_angle_beta 90.48
_cell_angle_gamma 90
_cell_formula_units_Z 2
_cell_length_a 9.049
_cell_length_b 9.418
_cell_length_c 10.235
_cell_volume 872.232
_citation_journal_id_ASTM ICHAA3
_cod_data_source_file Cotton_ICHAA3_1993_1586.cif
_cod_data_source_block H7K4O18P4Ru2
_cod_original_cell_volume 872.2317
_cod_original_sg_symbol_Hall '-P 2ybc (x-z,y,z)'
_cod_database_code 1539844

loop_
_symmetry_equiv_pos_as_xyz
x,y,z
-x+1/2,y+1/2,-z+1/2
-x,-y,-z
x-1/2,-y-1/2,z-1/2

loop_
_atom_site_label
_atom_site_type_symbol
_atom_site_fract_x
_atom_site_fract_y
_atom_site_fract_z
_atom_site_occupancy
_atom_site_U_iso_or_equiv
P2 P+5 0.3936 0.7845 0.5677 1 0.0
O3 O-2 0.7118 0.5401 0.6336 1 0.0
H1 H+1 0.573 0.382 0.866 1 0.0
K1 K+1 0.3556 0.1171 0.7196 1 0.0
O1 O-2 0.5098 0.4364 0.8322 1 0.0
O9 O-2 0.5132 0.8995 0.6082 1 0.0
H3 H+1 0 0.5 0.5 1 0.0
P1 P+5 0.2174 0.361 0.4688 1 0.0
O8 O-2 0.25 0.852 0.577 1 0.0
O7 O-2 0.2399 0.2053 0.4348 1 0.0
H2 H+1 0.436 0.41 0.869 1 0.0
Ru1 Ru+2 0.4999 0.46979 0.60913 1 0.0
K2 K+1 0.6268 0.7325 0.845 1 0.0
O5 O-2 0.5765 0.2706 0.5716 1 0.0
O4 O-2 0.4145 0.6602 0.6614 1 0.0
O2 O-2 0.2877 0.3968 0.6029 1 0.0
H4 H+1 0.591 0.956 0.703 1 0.0
O6 O-2 0.0494 0.3851 0.4727 1 0.0
